data_4101662
loop_
_publ_author_name
'Gao, Shuanhu'
'Wang, Qiaoling'
'Huang, Lily Jun-Shen'
'Lum, Lawrence'
'Chen, Chuo'

_publ_section_title
;
 Chemical and biological studies of nakiterpiosin and nakiterpiosinone.
;
_journal_issue 1
_journal_name_full 'Journal of the American Chemical Society'
_journal_page_first 371
_journal_page_last 383
_journal_paper_doi 10.1021/ja908626k
_journal_volume 132
_journal_year 2010
_chemical_formula_sum 'C15 H17 Br Cl2 O3'
_chemical_formula_weight 396.10
_chemical_name_systematic
;
 ?
;
_space_group_IT_number 61
_symmetry_cell_setting orthorhombic
_symmetry_space_group_name_Hall '-P 2ac 2ab'
_symmetry_space_group_name_H-M 'P b c a'
_atom_sites_solution_hydrogens geom
_atom_sites_solution_primary direct
_atom_sites_solution_secondary difmap
_audit_creation_method SHELXL-97
_cell_angle_alpha 90.000(5)
_cell_angle_beta 90.000(5)
_cell_angle_gamma 90.000(5)
_cell_formula_units_Z 8
_cell_length_a 22.958(2)
_cell_length_b 7.2742(7)
_cell_length_c 18.915(2)
_cell_measurement_reflns_used 3995
_cell_measurement_temperature 153(2)
_cell_measurement_theta_max 27.5
_cell_measurement_theta_min 1.0
_cell_volume 3158.8(5)
_computing_cell_refinement 'Collect software, Nonius B.V. 1998'
_computing_data_collection 'Collect software, Nonius B.V. 1998'
_computing_data_reduction
;
DENZO and Scalepack (Otwinoski and Minor, 1997)
;
_computing_molecular_graphics 'XP SHELXTL/PC, Siemens Analytical'
_computing_structure_refinement 'XL SHELXTL/PC, Siemens Analytical'
_computing_structure_solution
;

SIR97 - Altomare A., Burla M.C., Camalli M., Cascarano G.L., Giacovazzo C., 
Guagliardi A., Moliterni A.G.G., Polidori G.,Spagna R.
;
_diffrn_ambient_temperature 153(2)
_diffrn_measured_fraction_theta_full 0.999
_diffrn_measured_fraction_theta_max 0.999
_diffrn_measurement_device_type 'Nonius Kappa CCD'
_diffrn_measurement_method \w-scans
_diffrn_radiation_monochromator graphite
_diffrn_radiation_source 'fine-focus sealed tube'
_diffrn_radiation_type MoK\a
_diffrn_radiation_wavelength 0.71069
_diffrn_reflns_av_R_equivalents 0.0844
_diffrn_reflns_av_sigmaI/netI 0.0992
_diffrn_reflns_limit_h_max 27
_diffrn_reflns_limit_h_min -27
_diffrn_reflns_limit_k_max 8
_diffrn_reflns_limit_k_min -8
_diffrn_reflns_limit_l_max 22
_diffrn_reflns_limit_l_min -22
_diffrn_reflns_number 5118
_diffrn_reflns_theta_full 24.99
_diffrn_reflns_theta_max 24.99
_diffrn_reflns_theta_min 1.77
_exptl_absorpt_coefficient_mu 2.947
_exptl_absorpt_correction_T_max 0.886
_exptl_absorpt_correction_T_min 0.672
_exptl_absorpt_correction_type multi-scan
_exptl_absorpt_process_details
;
DENZO and Scalepack (Otwinoski and Minor, 1997)
;
_exptl_crystal_colour colorless
_exptl_crystal_density_diffrn 1.666
_exptl_crystal_density_method 'not measured'
_exptl_crystal_description needle
_exptl_crystal_F_000 1600
_exptl_crystal_size_max 0.41
_exptl_crystal_size_mid 0.13
_exptl_crystal_size_min 0.04
_refine_diff_density_max 0.582
_refine_diff_density_min -0.580
_refine_diff_density_rms 0.118
_refine_ls_extinction_method none
_refine_ls_goodness_of_fit_ref 1.063
_refine_ls_hydrogen_treatment constr
_refine_ls_matrix_type full
_refine_ls_number_parameters 193
_refine_ls_number_reflns 2791
_refine_ls_number_restraints 0
_refine_ls_restrained_S_all 1.063
_refine_ls_R_factor_all 0.1162
_refine_ls_R_factor_gt 0.0599
_refine_ls_shift/su_max 0.001
_refine_ls_shift/su_mean 0.000
_refine_ls_structure_factor_coef Fsqd
_refine_ls_weighting_details 'calc w=1/[\s^2^(Fo^2^)+(0.0434P)^2^+8.7359P] where P=(Fo^2^+2Fc^2^)/3'
_refine_ls_weighting_scheme calc
_refine_ls_wR_factor_gt 0.1123
_refine_ls_wR_factor_ref 0.1319
_reflns_number_gt 1769
_reflns_number_total 2791
_reflns_threshold_expression >2sigma(I)
_cod_data_source_file ja908626k_si_003.cif
_cod_data_source_block 67a
_cod_depositor_comments
;
The following automatic conversions were performed:

'_symmetry_cell_setting' value 'Orthorhombic' changed to
'orthorhombic' according to the built-in table from CIF Core
dictionary named 'cif_core.dic' version 2.4.1 from 2010-06-29.

Automatic conversion script
Id: cif_fix_values 1673 2011-04-08 12:14:43Z adriana 
;
_cod_original_sg_symbol_H-M Pbca
_cod_database_code 4101662

loop_
_symmetry_equiv_pos_as_xyz
'x, y, z'
'-x+1/2, -y, z+1/2'
'x+1/2, -y+1/2, -z'
'-x, y+1/2, -z+1/2'
'-x, -y, -z'
'x-1/2, y, -z-1/2'
'-x-1/2, y-1/2, z'
'x, -y-1/2, z-1/2'

loop_
_atom_site_label
_atom_site_type_symbol
_atom_site_fract_x
_atom_site_fract_y
_atom_site_fract_z
_atom_site_U_iso_or_equiv
_atom_site_adp_type
_atom_site_occupancy
_atom_site_symmetry_multiplicity
_atom_site_calc_flag
_atom_site_refinement_flags
_atom_site_disorder_assembly
_atom_site_disorder_group
Br1 Br 0.46978(3) 0.98254(9) 0.26086(4) 0.0355(2) Uani 1 1 d . . .
Cl1 Cl 0.45438(7) 0.3084(2) 0.40783(9) 0.0335(4) Uani 1 1 d . . .
Cl2 Cl 0.33190(7) 0.2428(2) 0.43320(10) 0.0363(5) Uani 1 1 d . . .
O1 O 0.27847(15) 0.8148(5) 0.5897(2) 0.0217(10) Uani 1 1 d . . .
C2 C 0.2840(2) 0.9432(8) 0.6412(3) 0.0187(14) Uani 1 1 d . . .
C3 C 0.3431(2) 1.0319(8) 0.6362(4) 0.0271(16) Uani 1 1 d . . .
H3 H 0.3389 1.1418 0.6049 0.032 Uiso 1 1 calc R . .
C4 C 0.3778(2) 0.8908(8) 0.5954(3) 0.0264(16) Uani 1 1 d . . .
H4A H 0.3964 0.8010 0.6276 0.032 Uiso 1 1 calc R . .
H4B H 0.4083 0.9503 0.5663 0.032 Uiso 1 1 calc R . .
C5 C 0.3320(2) 0.7987(8) 0.5492(3) 0.0203(14) Uani 1 1 d . . .
H5 H 0.3279 0.8689 0.5040 0.024 Uiso 1 1 calc R . .
C6 C 0.3394(2) 0.5961(8) 0.5327(3) 0.0157(13) Uani 1 1 d . . .
H6 H 0.3016 0.5463 0.5149 0.019 Uiso 1 1 calc R . .
C7 C 0.3869(2) 0.5624(7) 0.4764(3) 0.0140(13) Uani 1 1 d . . .
H7 H 0.4241 0.6086 0.4973 0.017 Uiso 1 1 calc R . .
C8 C 0.3775(2) 0.6722(7) 0.4086(3) 0.0157(13) Uani 1 1 d . . .
C9 C 0.4230(2) 0.7685(8) 0.3757(3) 0.0172(13) Uani 1 1 d . . .
C10 C 0.4101(2) 0.8620(7) 0.3136(3) 0.0188(14) Uani 1 1 d . . .
C11 C 0.3547(3) 0.8728(8) 0.2858(3) 0.0273(16) Uani 1 1 d . . .
H11 H 0.3474 0.9437 0.2446 0.033 Uiso 1 1 calc R . .
C12 C 0.3100(3) 0.7792(8) 0.3187(3) 0.0265(16) Uani 1 1 d . . .
H12 H 0.2716 0.7840 0.3002 0.032 Uiso 1 1 calc R . .
C13 C 0.3218(2) 0.6781(8) 0.3792(3) 0.0220(15) Uani 1 1 d . . .
H13 H 0.2912 0.6112 0.4011 0.026 Uiso 1 1 calc R . .
O14 O 0.24463(16) 0.9753(5) 0.6805(2) 0.0221(9) Uani 1 1 d . . .
C15 C 0.3666(3) 1.1001(9) 0.7063(3) 0.0313(16) Uani 1 1 d . . .
H15A H 0.3370 1.1751 0.7299 0.047 Uiso 1 1 calc R . .
H15B H 0.4015 1.1747 0.6981 0.047 Uiso 1 1 calc R . .
H15C H 0.3766 0.9948 0.7363 0.047 Uiso 1 1 calc R . .
O16 O 0.35640(16) 0.4948(5) 0.5935(2) 0.0209(9) Uani 1 1 d . . .
H16 H 0.3275 0.4805 0.6202 0.031 Uiso 1 1 calc R . .
C17 C 0.3950(2) 0.3556(8) 0.4659(3) 0.0225(15) Uani 1 1 d . . .
H17 H 0.4046 0.3006 0.5130 0.027 Uiso 1 1 calc R . .
C18 C 0.4840(2) 0.7754(8) 0.4058(3) 0.0218(14) Uani 1 1 d . . .
H18A H 0.5104 0.7052 0.3753 0.033 Uiso 1 1 calc R . .
H18B H 0.4841 0.7219 0.4534 0.033 Uiso 1 1 calc R . .
H18C H 0.4971 0.9034 0.4083 0.033 Uiso 1 1 calc R . .

loop_
_atom_site_aniso_label
_atom_site_aniso_U_11
_atom_site_aniso_U_22
_atom_site_aniso_U_33
_atom_site_aniso_U_23
_atom_site_aniso_U_13
_atom_site_aniso_U_12
Br1 0.0429(4) 0.0310(4) 0.0325(4) 0.0107(3) 0.0107(3) 0.0022(3)
Cl1 0.0404(10) 0.0303(9) 0.0297(10) -0.0003(8) 0.0128(8) 0.0125(7)
Cl2 0.0414(10) 0.0215(8) 0.0458(12) -0.0054(8) -0.0041(8) -0.0067(8)
O1 0.018(2) 0.022(2) 0.026(3) -0.004(2) 0.0044(19) 0.0030(18)
C2 0.021(3) 0.018(3) 0.017(4) 0.008(3) -0.002(3) 0.004(3)
C3 0.026(3) 0.019(3) 0.036(4) -0.003(3) 0.008(3) 0.000(3)
C4 0.022(3) 0.017(3) 0.039(4) -0.004(3) 0.006(3) 0.000(3)
C5 0.022(3) 0.018(3) 0.020(4) 0.002(3) 0.009(3) 0.001(3)
C6 0.015(3) 0.020(3) 0.012(4) 0.000(3) 0.001(3) -0.003(3)
C7 0.012(3) 0.016(3) 0.014(3) -0.001(3) -0.001(2) -0.003(2)
C8 0.020(3) 0.012(3) 0.015(3) -0.006(3) 0.000(3) 0.004(2)
C9 0.023(3) 0.014(3) 0.015(4) 0.002(3) 0.003(3) 0.001(3)
C10 0.024(3) 0.013(3) 0.020(4) 0.000(3) 0.005(3) 0.001(2)
C11 0.037(4) 0.025(4) 0.021(4) 0.001(3) -0.005(3) 0.011(3)
C12 0.023(3) 0.034(4) 0.023(4) -0.008(3) -0.010(3) 0.008(3)
C13 0.020(3) 0.025(3) 0.020(4) 0.001(3) -0.001(3) 0.000(3)
O14 0.019(2) 0.023(2) 0.025(2) -0.001(2) 0.005(2) 0.0011(18)
C15 0.031(4) 0.024(4) 0.039(4) -0.005(3) -0.001(3) -0.006(3)
O16 0.022(2) 0.020(2) 0.020(2) 0.001(2) 0.0050(18) -0.001(2)
C17 0.024(3) 0.022(4) 0.021(4) -0.001(3) 0.008(3) 0.004(3)
C18 0.020(3) 0.029(4) 0.016(4) 0.009(3) 0.003(3) -0.004(3)

loop_
_atom_type_symbol
_atom_type_description
_atom_type_scat_dispersion_real
_atom_type_scat_dispersion_imag
_atom_type_scat_source
C C 0.0033 0.0016 'International Tables Vol C Tables 4.2.6.8 and 6.1.1.4'
H H 0.0000 0.0000 'International Tables Vol C Tables 4.2.6.8 and 6.1.1.4'
O O 0.0106 0.0060 'International Tables Vol C Tables 4.2.6.8 and 6.1.1.4'
Cl Cl 0.1484 0.1585 'International Tables Vol C Tables 4.2.6.8 and 6.1.1.4'
Br Br -0.2901 2.4595 'International Tables Vol C Tables 4.2.6.8 and 6.1.1.4'

loop_
_geom_angle_atom_site_label_1
_geom_angle_atom_site_label_2
_geom_angle_atom_site_label_3
_geom_angle
_geom_angle_site_symmetry_1
_geom_angle_site_symmetry_3
_geom_angle_publ_flag
C2 O1 C5 110.9(4) . . ?
O14 C2 O1 120.8(5) . . ?
O14 C2 C3 129.6(6) . . ?
O1 C2 C3 109.5(5) . . ?
C2 C3 C4 102.5(5) . . ?
C2 C3 C15 114.0(5) . . ?
C4 C3 C15 118.8(5) . . ?
C2 C3 H3 106.9 . . ?
C4 C3 H3 106.9 . . ?
C15 C3 H3 106.9 . . ?
C3 C4 C5 103.1(4) . . ?
C3 C4 H4A 111.1 . . ?
C5 C4 H4A 111.1 . . ?
C3 C4 H4B 111.1 . . ?
C5 C4 H4B 111.1 . . ?
H4A C4 H4B 109.1 . . ?
O1 C5 C6 106.4(4) . . ?
O1 C5 C4 104.2(4) . . ?
C6 C5 C4 117.9(5) . . ?
O1 C5 H5 109.3 . . ?
C6 C5 H5 109.3 . . ?
C4 C5 H5 109.3 . . ?
O16 C6 C5 111.6(5) . . ?
O16 C6 C7 106.4(4) . . ?
C5 C6 C7 112.1(5) . . ?
O16 C6 H6 108.9 . . ?
C5 C6 H6 108.9 . . ?
C7 C6 H6 108.9 . . ?
C8 C7 C17 115.0(5) . . ?
C8 C7 C6 113.4(4) . . ?
C17 C7 C6 109.4(4) . . ?
C8 C7 H7 106.1 . . ?
C17 C7 H7 106.1 . . ?
C6 C7 H7 106.1 . . ?
C13 C8 C9 119.4(5) . . ?
C13 C8 C7 118.7(5) . . ?
C9 C8 C7 121.9(5) . . ?
C10 C9 C8 117.4(5) . . ?
C10 C9 C18 119.9(5) . . ?
C8 C9 C18 122.6(5) . . ?
C11 C10 C9 123.1(5) . . ?
C11 C10 Br1 116.0(5) . . ?
C9 C10 Br1 121.0(4) . . ?
C10 C11 C12 119.1(6) . . ?
C10 C11 H11 120.4 . . ?
C12 C11 H11 120.4 . . ?
C11 C12 C13 119.3(5) . . ?
C11 C12 H12 120.3 . . ?
C13 C12 H12 120.3 . . ?
C12 C13 C8 121.6(5) . . ?
C12 C13 H13 119.2 . . ?
C8 C13 H13 119.2 . . ?
C3 C15 H15A 109.5 . . ?
C3 C15 H15B 109.5 . . ?
H15A C15 H15B 109.5 . . ?
C3 C15 H15C 109.5 . . ?
H15A C15 H15C 109.5 . . ?
H15B C15 H15C 109.5 . . ?
C6 O16 H16 109.5 . . ?
C7 C17 Cl2 113.6(4) . . ?
C7 C17 Cl1 111.3(4) . . ?
Cl2 C17 Cl1 108.7(3) . . ?
C7 C17 H17 107.7 . . ?
Cl2 C17 H17 107.7 . . ?
Cl1 C17 H17 107.7 . . ?
C9 C18 H18A 109.5 . . ?
C9 C18 H18B 109.5 . . ?
H18A C18 H18B 109.5 . . ?
C9 C18 H18C 109.5 . . ?
H18A C18 H18C 109.5 . . ?
H18B C18 H18C 109.5 . . ?

loop_
_geom_bond_atom_site_label_1
_geom_bond_atom_site_label_2
_geom_bond_distance
_geom_bond_site_symmetry_2
_geom_bond_publ_flag
Br1 C10 1.907(5) . ?
Cl1 C17 1.784(5) . ?
Cl2 C17 1.776(6) . ?
O1 C2 1.355(7) . ?
O1 C5 1.453(6) . ?
C2 O14 1.193(6) . ?
C2 C3 1.506(8) . ?
C3 C4 1.512(8) . ?
C3 C15 1.515(8) . ?
C3 H3 1.0000 . ?
C4 C5 1.524(8) . ?
C4 H4A 0.9900 . ?
C4 H4B 0.9900 . ?
C5 C6 1.516(8) . ?
C5 H5 1.0000 . ?
C6 O16 1.420(6) . ?
C6 C7 1.543(7) . ?
C6 H6 1.0000 . ?
C7 C8 1.527(8) . ?
C7 C17 1.529(8) . ?
C7 H7 1.0000 . ?
C8 C13 1.395(7) . ?
C8 C9 1.404(8) . ?
C9 C10 1.390(8) . ?
C9 C18 1.513(7) . ?
C10 C11 1.379(8) . ?
C11 C12 1.379(8) . ?
C11 H11 0.9500 . ?
C12 C13 1.386(8) . ?
C12 H12 0.9500 . ?
C13 H13 0.9500 . ?
C15 H15A 0.9800 . ?
C15 H15B 0.9800 . ?
C15 H15C 0.9800 . ?
O16 H16 0.8400 . ?
C17 H17 1.0000 . ?
C18 H18A 0.9800 . ?
C18 H18B 0.9800 . ?
C18 H18C 0.9800 . ?

loop_
_geom_hbond_atom_site_label_D
_geom_hbond_atom_site_label_H
_geom_hbond_atom_site_label_A
_geom_hbond_distance_DH
_geom_hbond_distance_HA
_geom_hbond_distance_DA
_geom_hbond_angle_DHA
_geom_hbond_site_symmetry_A
O16 H16 O14 0.84 2.01 2.848(5) 173.5 7_655

loop_
_geom_torsion_atom_site_label_1
_geom_torsion_atom_site_label_2
_geom_torsion_atom_site_label_3
_geom_torsion_atom_site_label_4
_geom_torsion
_geom_torsion_site_symmetry_1
_geom_torsion_site_symmetry_2
_geom_torsion_site_symmetry_3
_geom_torsion_site_symmetry_4
_geom_torsion_publ_flag
C5 O1 C2 O14 -179.5(5) . . . . ?
C5 O1 C2 C3 2.8(6) . . . . ?
O14 C2 C3 C4 161.3(6) . . . . ?
O1 C2 C3 C4 -21.1(6) . . . . ?
O14 C2 C3 C15 31.7(9) . . . . ?
O1 C2 C3 C15 -150.8(5) . . . . ?
C2 C3 C4 C5 29.9(6) . . . . ?
C15 C3 C4 C5 156.6(5) . . . . ?
C2 O1 C5 C6 142.0(5) . . . . ?
C2 O1 C5 C4 16.8(6) . . . . ?
C3 C4 C5 O1 -28.9(6) . . . . ?
C3 C4 C5 C6 -146.5(5) . . . . ?
O1 C5 C6 O16 -73.2(6) . . . . ?
C4 C5 C6 O16 43.2(7) . . . . ?
O1 C5 C6 C7 167.6(4) . . . . ?
C4 C5 C6 C7 -76.0(6) . . . . ?
O16 C6 C7 C8 -176.2(4) . . . . ?
C5 C6 C7 C8 -53.9(6) . . . . ?
O16 C6 C7 C17 54.0(6) . . . . ?
C5 C6 C7 C17 176.2(5) . . . . ?
C17 C7 C8 C13 81.8(6) . . . . ?
C6 C7 C8 C13 -45.1(7) . . . . ?
C17 C7 C8 C9 -98.9(6) . . . . ?
C6 C7 C8 C9 134.1(5) . . . . ?
C13 C8 C9 C10 -1.7(8) . . . . ?
C7 C8 C9 C10 179.1(5) . . . . ?
C13 C8 C9 C18 177.5(5) . . . . ?
C7 C8 C9 C18 -1.7(8) . . . . ?
C8 C9 C10 C11 4.0(8) . . . . ?
C18 C9 C10 C11 -175.2(5) . . . . ?
C8 C9 C10 Br1 -175.4(4) . . . . ?
C18 C9 C10 Br1 5.4(7) . . . . ?
C9 C10 C11 C12 -3.5(9) . . . . ?
Br1 C10 C11 C12 176.0(4) . . . . ?
C10 C11 C12 C13 0.6(9) . . . . ?
C11 C12 C13 C8 1.6(9) . . . . ?
C9 C8 C13 C12 -1.0(9) . . . . ?
C7 C8 C13 C12 178.3(5) . . . . ?
C8 C7 C17 Cl2 -66.2(6) . . . . ?
C6 C7 C17 Cl2 62.8(6) . . . . ?
C8 C7 C17 Cl1 56.8(6) . . . . ?
C6 C7 C17 Cl1 -174.2(4) . . . . ?
